data_4118278
loop_
_publ_author_name
'Nathan T. Jui'
'Jeffrey A. O. Garber'
'Fernanda Gadini Finelli'
'David W. C. MacMillan'

_publ_section_title
;
 Enantioselective Organo-SOMO Cycloadditions: A Catalytic Approach to
 Complex Pyrrolidines from Olefins and Aldehydes
;
_journal_name_full 'Journal of the American Chemical Society'
_journal_page_first 11400
_journal_page_last 11403
_journal_paper_doi 10.1021/ja305076b
_journal_volume 134
_journal_year 2012
_chemical_formula_sum 'C24 H21 Br N2 O6 S'
_chemical_formula_weight 545.40
_chemical_name_systematic
; 
 ? 
;
_space_group_IT_number 4
_symmetry_cell_setting monoclinic
_symmetry_Int_Tables_number 4
_symmetry_space_group_name_Hall 'P 2yb'
_symmetry_space_group_name_H-M 'P 1 21 1'
_atom_sites_solution_hydrogens geom
_atom_sites_solution_primary direct
_audit_creation_method SHELXL-97
_cell_angle_alpha 90.00
_cell_angle_beta 92.526(5)
_cell_angle_gamma 90.00
_cell_formula_units_Z 2
_cell_length_a 7.3854(8)
_cell_length_b 5.7613(6)
_cell_length_c 26.815(3)
_cell_measurement_temperature 100(1)
_cell_volume 1139.9(2)
_computing_data_collection 'Bruker APEX2'
_computing_data_reduction 'Bruker SAINT'
_computing_structure_refinement 'SHELXL-97 (Sheldrick, 2008)'
_computing_structure_solution 'SHELXS-97 (Sheldrick, 2008)'
_diffrn_ambient_temperature 100(1)
_diffrn_measured_fraction_theta_full 0.991
_diffrn_measured_fraction_theta_max 0.991
_diffrn_measurement_device 'CCD Area Detector'
_diffrn_measurement_device_type 'Bruker APEXII'
_diffrn_measurement_method 'phi and omega scans'
_diffrn_radiation_monochromator graphite
_diffrn_radiation_source 'sealed tube'
_diffrn_radiation_type MoK\a
_diffrn_radiation_wavelength 0.71073
_diffrn_reflns_av_R_equivalents 0.0353
_diffrn_reflns_av_sigmaI/netI 0.0376
_diffrn_reflns_limit_h_max 9
_diffrn_reflns_limit_h_min -9
_diffrn_reflns_limit_k_max 7
_diffrn_reflns_limit_k_min -7
_diffrn_reflns_limit_l_max 34
_diffrn_reflns_limit_l_min -35
_diffrn_reflns_number 23418
_diffrn_reflns_theta_full 27.78
_diffrn_reflns_theta_max 27.78
_diffrn_reflns_theta_min 1.52
_exptl_absorpt_coefficient_mu 1.940
_exptl_absorpt_correction_T_max 0.7456
_exptl_absorpt_correction_T_min 0.5786
_exptl_absorpt_correction_type multi-scan
_exptl_absorpt_process_details '(SADABS; Sheldrick, 2007)'
_exptl_crystal_density_diffrn 1.589
_exptl_crystal_F_000 556
_exptl_crystal_size_max 0.45
_exptl_crystal_size_mid 0.22
_exptl_crystal_size_min 0.02
_refine_diff_density_max 0.524
_refine_diff_density_min -0.233
_refine_diff_density_rms 0.055
_refine_ls_abs_structure_details 'Flack H D (1983), Acta Cryst. A39, 876-881'
_refine_ls_abs_structure_Flack 0.021(5)
_refine_ls_extinction_method none
_refine_ls_goodness_of_fit_ref 1.043
_refine_ls_hydrogen_treatment constr
_refine_ls_matrix_type full
_refine_ls_number_parameters 308
_refine_ls_number_reflns 5239
_refine_ls_number_restraints 1
_refine_ls_restrained_S_all 1.043
_refine_ls_R_factor_all 0.0239
_refine_ls_R_factor_gt 0.0230
_refine_ls_shift/su_max 0.001
_refine_ls_shift/su_mean 0.000
_refine_ls_structure_factor_coef Fsqd
_refine_ls_weighting_details 'calc w=1/[\s^2^(Fo^2^)+(0.0265P)^2^+0.0865P] where P=(Fo^2^+2Fc^2^)/3'
_refine_ls_weighting_scheme calc
_refine_ls_wR_factor_gt 0.0575
_refine_ls_wR_factor_ref 0.0578
_reflns_number_gt 5090
_reflns_number_total 5239
_reflns_threshold_expression >2sigma(I)
_cod_data_source_file ja305076b_si_002.cif
_cod_data_source_block shelxl
_cod_original_sg_symbol_H-M 'P 21 '
_cod_database_code 4118278

loop_
_symmetry_equiv_pos_as_xyz
'x, y, z'
'-x, y+1/2, -z'

loop_
_atom_site_label
_atom_site_type_symbol
_atom_site_fract_x
_atom_site_fract_y
_atom_site_fract_z
_atom_site_U_iso_or_equiv
_atom_site_adp_type
_atom_site_occupancy
_atom_site_symmetry_multiplicity
_atom_site_calc_flag
_atom_site_refinement_flags
C1 C 0.3172(2) 0.8495(3) 0.44603(6) 0.0178(4) Uani 1 1 d .
C2 C 0.3402(2) 0.6829(3) 0.48306(7) 0.0180(3) Uani 1 1 d .
H2 H 0.3952 0.5418 0.4764 0.024 Uiso 1 1 calc R
C3 C 0.2795(2) 0.7303(3) 0.53065(6) 0.0170(4) Uani 1 1 d .
H3 H 0.2920 0.6194 0.5558 0.023 Uiso 1 1 calc R
C4 C 0.2003(2) 0.9434(3) 0.54028(6) 0.0150(3) Uani 1 1 d .
C5 C 0.1808(2) 1.1095(3) 0.50261(7) 0.0184(4) Uani 1 1 d .
H5 H 0.1291 1.2526 0.5094 0.024 Uiso 1 1 calc R
C6 C 0.2381(2) 1.0626(3) 0.45518(7) 0.0199(4) Uani 1 1 d .
H6 H 0.2237 1.1723 0.4299 0.026 Uiso 1 1 calc R
C7 C 0.1273(2) 1.0000(3) 0.58978(6) 0.0164(3) Uani 1 1 d .
C8 C 0.0257(3) 0.8357(3) 0.66474(6) 0.0197(4) Uani 1 1 d .
H8A H -0.0998 0.8828 0.6594 0.026 Uiso 1 1 calc R
H8B H 0.0887 0.9518 0.6851 0.026 Uiso 1 1 calc R
C9 C 0.0375(2) 0.6018(3) 0.68941(7) 0.0177(3) Uani 1 1 d .
H9 H -0.0192 0.4857 0.6670 0.024 Uiso 1 1 calc R
C10 C 0.2338(2) 0.5310(3) 0.70193(6) 0.0172(3) Uani 1 1 d .
H10A H 0.2831 0.4422 0.6750 0.023 Uiso 1 1 calc R
H10B H 0.3096 0.6659 0.7086 0.023 Uiso 1 1 calc R
C11 C 0.0325(2) 0.3828(3) 0.76642(6) 0.0157(3) Uani 1 1 d .
H11 H -0.0298 0.2417 0.7546 0.021 Uiso 1 1 calc R
C12 C -0.0525(2) 0.5938(3) 0.73965(7) 0.0194(4) Uani 1 1 d .
H12A H -0.1827 0.5750 0.7349 0.026 Uiso 1 1 calc R
H12B H -0.0278 0.7347 0.7585 0.026 Uiso 1 1 calc R
C13 C 0.0330(2) 0.3912(3) 0.82276(6) 0.0159(3) Uani 1 1 d .
C14 C -0.0319(2) 0.2031(3) 0.84891(7) 0.0187(3) Uani 1 1 d .
H14 H -0.0804 0.0763 0.8315 0.025 Uiso 1 1 calc R
C15 C -0.0251(3) 0.2021(4) 0.90104(7) 0.0229(4) Uani 1 1 d .
H15 H -0.0686 0.0749 0.9182 0.031 Uiso 1 1 calc R
C16 C 0.0463(3) 0.3900(4) 0.92710(7) 0.0231(4) Uani 1 1 d .
H16 H 0.0527 0.3888 0.9618 0.031 Uiso 1 1 calc R
C17 C 0.1085(2) 0.5814(3) 0.90117(7) 0.0201(4) Uani 1 1 d .
H17 H 0.1547 0.7095 0.9186 0.027 Uiso 1 1 calc R
C18 C 0.1017(2) 0.5814(3) 0.84944(7) 0.0167(3) Uani 1 1 d .
H18 H 0.1436 0.7098 0.8324 0.022 Uiso 1 1 calc R
C19 C 0.4621(2) 0.3135(3) 0.82401(6) 0.0147(3) Uani 1 1 d .
C20 C 0.4409(2) 0.1825(3) 0.86658(7) 0.0166(3) Uani 1 1 d .
H20 H 0.3823 0.0397 0.8646 0.022 Uiso 1 1 calc R
C21 C 0.5084(2) 0.2668(4) 0.91233(6) 0.0181(3) Uani 1 1 d .
H21 H 0.4975 0.1813 0.9415 0.024 Uiso 1 1 calc R
C22 C 0.5917(2) 0.4805(3) 0.91315(6) 0.0176(4) Uani 1 1 d .
C23 C 0.6146(2) 0.6141(3) 0.87101(7) 0.0179(3) Uani 1 1 d .
H23 H 0.6731 0.7570 0.8731 0.024 Uiso 1 1 calc R
C24 C 0.5475(2) 0.5283(3) 0.82565(7) 0.0167(3) Uani 1 1 d .
H24 H 0.5595 0.6137 0.7965 0.022 Uiso 1 1 calc R
N1 N 0.2192(2) 0.3875(3) 0.74710(5) 0.0179(3) Uani 1 1 d .
N2 N 0.6632(2) 0.5709(3) 0.96170(6) 0.0224(3) Uani 1 1 d .
O1 O 0.0839(2) 1.1904(2) 0.60280(5) 0.0250(3) Uani 1 1 d .
O2 O 0.11127(16) 0.8079(3) 0.61744(4) 0.0204(3) Uani 1 1 d .
O3 O 0.51821(18) 0.2240(2) 0.73145(5) 0.0232(3) Uani 1 1 d .
O4 O 0.29535(19) -0.0140(2) 0.77539(5) 0.0226(3) Uani 1 1 d .
O5 O 0.71154(19) 0.7734(3) 0.96353(5) 0.0313(3) Uani 1 1 d .
O6 O 0.6693(2) 0.4389(3) 0.99748(5) 0.0296(3) Uani 1 1 d .
S1 S 0.37459(6) 0.20785(7) 0.765593(15) 0.01620(9) Uani 1 1 d .
Br1 Br 0.39482(2) 0.78254(4) 0.381293(6) 0.02417(6) Uani 1 1 d .

loop_
_atom_site_aniso_label
_atom_site_aniso_U_11
_atom_site_aniso_U_22
_atom_site_aniso_U_33
_atom_site_aniso_U_23
_atom_site_aniso_U_13
_atom_site_aniso_U_12
C1 0.0149(8) 0.0259(9) 0.0128(8) -0.0026(6) 0.0014(6) -0.0044(6)
C2 0.0159(8) 0.0162(8) 0.0220(9) -0.0042(7) 0.0022(7) 0.0008(7)
C3 0.0179(8) 0.0161(9) 0.0171(7) 0.0013(6) 0.0000(6) 0.0001(6)
C4 0.0125(8) 0.0144(8) 0.0179(8) -0.0001(6) -0.0006(6) -0.0010(7)
C5 0.0160(8) 0.0175(8) 0.0216(9) 0.0014(7) -0.0013(7) 0.0009(7)
C6 0.0195(9) 0.0207(9) 0.0193(9) 0.0053(7) -0.0017(7) -0.0029(7)
C7 0.0131(8) 0.0185(8) 0.0174(8) 0.0000(7) -0.0022(6) 0.0018(7)
C8 0.0230(9) 0.0221(11) 0.0142(7) 0.0001(6) 0.0022(6) 0.0063(7)
C9 0.0181(8) 0.0209(9) 0.0142(8) -0.0015(7) 0.0007(6) 0.0006(7)
C10 0.0191(9) 0.0169(8) 0.0158(8) 0.0018(7) 0.0021(6) 0.0012(7)
C11 0.0122(8) 0.0195(8) 0.0156(8) -0.0007(7) 0.0034(6) -0.0005(7)
C12 0.0171(9) 0.0248(9) 0.0165(8) 0.0017(7) 0.0015(7) 0.0040(7)
C13 0.0100(7) 0.0194(8) 0.0185(8) 0.0006(7) 0.0030(6) 0.0024(7)
C14 0.0140(8) 0.0173(8) 0.0250(9) 0.0004(7) 0.0050(7) 0.0035(7)
C15 0.0193(9) 0.0253(9) 0.0250(9) 0.0103(7) 0.0094(7) 0.0070(7)
C16 0.0180(9) 0.0352(10) 0.0163(8) 0.0040(8) 0.0034(7) 0.0089(8)
C17 0.0152(8) 0.0241(9) 0.0211(9) -0.0033(7) 0.0004(7) 0.0050(7)
C18 0.0135(8) 0.0180(8) 0.0189(8) 0.0019(7) 0.0022(6) 0.0027(7)
C19 0.0120(7) 0.0164(9) 0.0157(7) -0.0001(7) 0.0013(5) 0.0035(7)
C20 0.0140(8) 0.0152(8) 0.0208(8) 0.0009(7) 0.0024(6) 0.0006(7)
C21 0.0161(7) 0.0232(9) 0.0153(7) 0.0032(8) 0.0030(6) 0.0042(8)
C22 0.0133(8) 0.0233(9) 0.0161(8) -0.0035(7) 0.0004(6) 0.0054(7)
C23 0.0122(8) 0.0171(8) 0.0244(9) -0.0005(7) 0.0015(7) 0.0014(7)
C24 0.0145(8) 0.0181(8) 0.0178(8) 0.0024(6) 0.0036(6) 0.0033(7)
N1 0.0142(7) 0.0245(7) 0.0152(7) 0.0039(6) 0.0038(5) 0.0041(6)
N2 0.0175(8) 0.0311(9) 0.0185(8) -0.0074(7) 0.0009(6) 0.0041(7)
O1 0.0317(7) 0.0183(6) 0.0251(7) -0.0007(6) 0.0047(5) 0.0061(6)
O2 0.0285(6) 0.0189(7) 0.0139(5) 0.0000(5) 0.0040(5) 0.0050(6)
O3 0.0197(6) 0.0331(9) 0.0172(6) -0.0007(5) 0.0062(5) 0.0091(6)
O4 0.0273(7) 0.0177(6) 0.0227(7) -0.0026(5) -0.0013(5) 0.0006(6)
O5 0.0331(7) 0.0298(7) 0.0306(7) -0.0103(8) -0.0031(5) -0.0041(8)
O6 0.0326(8) 0.0398(9) 0.0161(7) -0.0010(6) -0.0013(6) 0.0037(7)
S1 0.0171(2) 0.01713(19) 0.01453(18) -0.00137(15) 0.00210(15) 0.00346(15)
Br1 0.02036(9) 0.03532(10) 0.01709(8) -0.00166(8) 0.00391(6) -0.00282(9)

loop_
_atom_type_symbol
_atom_type_description
_atom_type_scat_dispersion_real
_atom_type_scat_dispersion_imag
_atom_type_scat_source
C C 0.0033 0.0016 'International Tables Vol C Tables 4.2.6.8 and 6.1.1.4'
H H 0.0000 0.0000 'International Tables Vol C Tables 4.2.6.8 and 6.1.1.4'
N N 0.0061 0.0033 'International Tables Vol C Tables 4.2.6.8 and 6.1.1.4'
O O 0.0106 0.0060 'International Tables Vol C Tables 4.2.6.8 and 6.1.1.4'
S S 0.1246 0.1234 'International Tables Vol C Tables 4.2.6.8 and 6.1.1.4'
Br Br -0.2901 2.4595 'International Tables Vol C Tables 4.2.6.8 and 6.1.1.4'

loop_
_geom_angle_atom_site_label_1
_geom_angle_atom_site_label_2
_geom_angle_atom_site_label_3
_geom_angle
C2 C1 C6 121.72(16)
C2 C1 Br1 118.93(14)
C6 C1 Br1 119.35(13)
C1 C2 C3 119.00(16)
C4 C3 C2 119.79(16)
C3 C4 C5 120.17(17)
C3 C4 C7 122.06(16)
C5 C4 C7 117.73(16)
C6 C5 C4 120.39(17)
C5 C6 C1 118.91(16)
O1 C7 O2 124.27(16)
O1 C7 C4 124.84(17)
O2 C7 C4 110.86(15)
O2 C8 C9 105.48(14)
C8 C9 C10 111.86(16)
C8 C9 C12 113.34(15)
C10 C9 C12 104.09(14)
N1 C10 C9 103.13(14)
N1 C11 C13 112.59(14)
N1 C11 C12 100.86(14)
C13 C11 C12 115.21(15)
C9 C12 C11 104.58(14)
C14 C13 C18 118.77(16)
C14 C13 C11 119.63(16)
C18 C13 C11 121.57(16)
C13 C14 C15 120.73(18)
C16 C15 C14 119.95(18)
C15 C16 C17 119.70(17)
C18 C17 C16 120.09(18)
C17 C18 C13 120.72(17)
C20 C19 C24 121.87(16)
C20 C19 S1 119.39(14)
C24 C19 S1 118.73(13)
C19 C20 C21 119.20(17)
C22 C21 C20 117.98(16)
C21 C22 C23 123.73(16)
C21 C22 N2 118.13(16)
C23 C22 N2 118.14(17)
C22 C23 C24 117.84(17)
C23 C24 C19 119.38(16)
C10 N1 C11 113.38(13)
C10 N1 S1 122.52(12)
C11 N1 S1 122.58(12)
O5 N2 O6 124.19(16)
O5 N2 C22 117.70(16)
O6 N2 C22 118.10(16)
C7 O2 C8 116.41(15)
O3 S1 O4 119.58(8)
O3 S1 N1 107.41(8)
O4 S1 N1 109.81(8)
O3 S1 C19 106.86(8)
O4 S1 C19 106.23(8)
N1 S1 C19 106.17(8)

loop_
_geom_bond_atom_site_label_1
_geom_bond_atom_site_label_2
_geom_bond_distance
C1 C2 1.386(3)
C1 C6 1.386(3)
C1 Br1 1.8918(17)
C2 C3 1.398(2)
C3 C4 1.389(2)
C4 C5 1.394(2)
C4 C7 1.491(2)
C5 C6 1.385(3)
C7 O1 1.199(2)
C7 O2 1.341(2)
C8 O2 1.4507(19)
C8 C9 1.502(3)
C9 C10 1.529(3)
C9 C12 1.529(2)
C10 N1 1.474(2)
C11 N1 1.495(2)
C11 C13 1.511(2)
C11 C12 1.532(3)
C13 C14 1.387(3)
C13 C18 1.392(3)
C14 C15 1.397(3)
C15 C16 1.381(3)
C16 C17 1.393(3)
C17 C18 1.386(3)
C19 C20 1.383(2)
C19 C24 1.389(3)
C19 S1 1.7757(16)
C20 C21 1.391(2)
C21 C22 1.376(3)
C22 C23 1.384(3)
C22 N2 1.478(2)
C23 C24 1.384(3)
N1 S1 1.6075(15)
N2 O5 1.220(3)
N2 O6 1.223(2)
O3 S1 1.4345(13)
O4 S1 1.4349(14)
